data_7230721
loop_
_publ_author_name
'Wang, Dong'
'Li, Linna'
'Feng, Hairong'
'Sun, Hua'
'Almeida-Veloso, Fabrice'
'Charavin, Marine'
'Yu, Peng'
'D\'esaubry, Laurent'

_publ_section_title
;
 Catalyst-free three-component synthesis of highly functionalized
 2,3-dihydropyrroles
;
_journal_issue 12
_journal_name_full 'Green Chemistry'
_journal_page_first 2775
_journal_paper_doi 10.1039/C8GC00987B
_journal_volume 20
_journal_year 2018
_chemical_formula_moiety '2(C40 H34 Cl N3 O5), H2 O'
_chemical_formula_sum 'C80 H70 Cl2 N6 O11'
_chemical_formula_weight 1362.32
_space_group_crystal_system orthorhombic
_space_group_IT_number 43
_space_group_name_Hall 'F 2 -2d'
_space_group_name_H-M_alt 'F d d 2'
_symmetry_space_group_name_Hall 'F 2 -2d'
_symmetry_space_group_name_H-M 'F d d 2'
_atom_sites_solution_hydrogens mixed
_atom_sites_solution_primary direct
_atom_sites_solution_secondary difmap
_audit_creation_method SHELXL-2013
_audit_update_record
;
2017-10-19 deposited with the CCDC.
2018-05-14 downloaded from the CCDC.
;
_cell_angle_alpha 90
_cell_angle_beta 90
_cell_angle_gamma 90
_cell_formula_units_Z 8
_cell_length_a 21.758(5)
_cell_length_b 50.304(5)
_cell_length_c 13.416(5)
_cell_measurement_reflns_used 9874
_cell_measurement_temperature 173(2)
_cell_measurement_theta_max 26.74
_cell_measurement_theta_min 2.70
_cell_volume 14684(7)
_computing_cell_refinement 'Bruker SAINT'
_computing_data_collection 'Bruker APEX2'
_computing_data_reduction 'Bruker SAINT'
_computing_molecular_graphics 'Bruker SHELXTL'
_computing_publication_material 'Bruker SHELXTL'
_computing_structure_refinement 'SHELXL-2013 (Sheldrick, 2013)'
_computing_structure_solution 'SHELXS-2013 (Sheldrick, 2013)'
_diffrn_ambient_temperature 173(2)
_diffrn_measured_fraction_theta_full 1.000
_diffrn_measured_fraction_theta_max 1.000
_diffrn_measurement_device_type 'Bruker APEX-II CCD'
_diffrn_measurement_method '\f and \w scans'
_diffrn_radiation_type MoK\a
_diffrn_radiation_wavelength 0.71073
_diffrn_reflns_av_R_equivalents 0.0550
_diffrn_reflns_av_unetI/netI 0.0250
_diffrn_reflns_Laue_measured_fraction_full 1.000
_diffrn_reflns_Laue_measured_fraction_max 1.000
_diffrn_reflns_limit_h_max 28
_diffrn_reflns_limit_h_min -28
_diffrn_reflns_limit_k_max 66
_diffrn_reflns_limit_k_min -66
_diffrn_reflns_limit_l_max 17
_diffrn_reflns_limit_l_min -17
_diffrn_reflns_number 65610
_diffrn_reflns_point_group_measured_fraction_full 1.000
_diffrn_reflns_point_group_measured_fraction_max 1.000
_diffrn_reflns_theta_full 25.242
_diffrn_reflns_theta_max 28.011
_diffrn_reflns_theta_min 1.619
_diffrn_source 'fine focus sealed tube'
_exptl_absorpt_coefficient_mu 0.152
_exptl_absorpt_correction_T_max 0.7456
_exptl_absorpt_correction_T_min 0.7055
_exptl_absorpt_correction_type multi-scan
_exptl_absorpt_process_details sadabs
_exptl_crystal_colour orange
_exptl_crystal_density_diffrn 1.232
_exptl_crystal_description prism
_exptl_crystal_F_000 5712
_exptl_crystal_size_max 0.45
_exptl_crystal_size_mid 0.40
_exptl_crystal_size_min 0.35
_platon_squeeze_details
;
;
_refine_diff_density_max 0.785
_refine_diff_density_min -0.222
_refine_diff_density_rms 0.070
_refine_ls_abs_structure_details
;
 Flack x determined using 3231 quotients [(I+)-(I-)]/[(I+)+(I-)]
 (Parsons and Flack (2004), Acta Cryst. A60, s61).
;
_refine_ls_abs_structure_Flack 0.009(17)
_refine_ls_extinction_method none
_refine_ls_goodness_of_fit_ref 1.082
_refine_ls_hydrogen_treatment mixed
_refine_ls_matrix_type full
_refine_ls_number_parameters 459
_refine_ls_number_reflns 8880
_refine_ls_number_restraints 1
_refine_ls_restrained_S_all 1.082
_refine_ls_R_factor_all 0.0607
_refine_ls_R_factor_gt 0.0527
_refine_ls_shift/su_max 0.000
_refine_ls_shift/su_mean 0.000
_refine_ls_structure_factor_coef Fsqd
_refine_ls_weighting_details 'w=1/[\s^2^(Fo^2^)+(0.0824P)^2^+6.6158P] where P=(Fo^2^+2Fc^2^)/3'
_refine_ls_weighting_scheme calc
_refine_ls_wR_factor_gt 0.1321
_refine_ls_wR_factor_ref 0.1378
_reflns_Friedel_coverage 0.918
_reflns_Friedel_fraction_full 1.000
_reflns_Friedel_fraction_max 0.999
_reflns_number_gt 7603
_reflns_number_total 8880
_reflns_threshold_expression 'I > 2\s(I)'
_cod_data_source_file c8gc00987b2.cif
_cod_data_source_block ldfav150706
_cod_depositor_comments 'Adding full bibliography for 7230721--7230722.cif.'
_cod_database_code 7230721
_shelx_space_group_comment
;
The symmetry employed for this shelxl refinement is uniquely defined
by the following loop, which should always be used as a source of
symmetry information in preference to the above space-group names.
They are only intended as comments.
;
_shelxl_version_number 2013-4

loop_
_space_group_symop_operation_xyz
'x, y, z'
'-x, -y, z'
'-x+1/4, y+1/4, z+1/4'
'x+1/4, -y+1/4, z+1/4'
'x, y+1/2, z+1/2'
'-x, -y+1/2, z+1/2'
'-x+1/4, y+3/4, z+3/4'
'x+1/4, -y+3/4, z+3/4'
'x+1/2, y, z+1/2'
'-x+1/2, -y, z+1/2'
'-x+3/4, y+1/4, z+3/4'
'x+3/4, -y+1/4, z+3/4'
'x+1/2, y+1/2, z'
'-x+1/2, -y+1/2, z'
'-x+3/4, y+3/4, z+1/4'
'x+3/4, -y+3/4, z+1/4'

loop_
_atom_site_label
_atom_site_type_symbol
_atom_site_fract_x
_atom_site_fract_y
_atom_site_fract_z
_atom_site_U_iso_or_equiv
_atom_site_adp_type
_atom_site_occupancy
_atom_site_site_symmetry_order
_atom_site_calc_flag
_atom_site_refinement_flags_posn
_atom_site_refinement_flags_adp
_atom_site_refinement_flags_occupancy
C1 C 0.31249(13) 0.02075(6) 0.2761(2) 0.0379(6) Uani 1 1 d . . .
C2 C 0.29739(13) 0.01438(6) 0.1630(2) 0.0371(6) Uani 1 1 d . . .
H2 H 0.2563 0.0223 0.1477 0.044 Uiso 1 1 calc R U .
C3 C 0.34541(11) 0.03014(5) 0.1055(2) 0.0338(5) Uani 1 1 d . . .
C4 C 0.37440(11) 0.04733(5) 0.1712(2) 0.0314(5) Uani 1 1 d . . .
C5 C 0.25535(15) 0.02899(6) 0.3340(3) 0.0465(7) Uani 1 1 d . . .
H5A H 0.2660 0.0316 0.4043 0.070 Uiso 1 1 calc R U .
H5B H 0.2240 0.0151 0.3283 0.070 Uiso 1 1 calc R U .
H5C H 0.2392 0.0456 0.3066 0.070 Uiso 1 1 calc R U .
C6 C 0.34902(13) -0.00264(6) 0.3225(2) 0.0411(6) Uani 1 1 d . . .
C7 C 0.33928(13) -0.04475(6) 0.4148(2) 0.0386(6) Uani 1 1 d . . .
C8 C 0.30248(13) -0.05759(6) 0.4845(2) 0.0391(6) Uani 1 1 d . . .
H8 H 0.2649 -0.0498 0.5056 0.047 Uiso 1 1 calc R U .
C9 C 0.32092(15) -0.08170(6) 0.5229(2) 0.0442(7) Uani 1 1 d . . .
C10 C 0.37504(18) -0.09361(8) 0.4953(3) 0.0575(9) Uani 1 1 d . . .
H10 H 0.3874 -0.1101 0.5234 0.069 Uiso 1 1 calc R U .
C11 C 0.4113(2) -0.08075(9) 0.4248(4) 0.0724(13) Uani 1 1 d . . .
H11 H 0.4485 -0.0888 0.4036 0.087 Uiso 1 1 calc R U .
C12 C 0.39409(19) -0.05643(8) 0.3849(3) 0.0632(10) Uani 1 1 d . . .
H12 H 0.4196 -0.0478 0.3374 0.076 Uiso 1 1 calc R U .
C13 C 0.29364(14) -0.01497(6) 0.1400(2) 0.0407(6) Uani 1 1 d . . .
C14 C 0.23773(15) -0.02853(7) 0.1516(3) 0.0489(7) Uani 1 1 d . . .
H14 H 0.2020 -0.0190 0.1710 0.059 Uiso 1 1 calc R U .
C15 C 0.23398(18) -0.05584(7) 0.1348(3) 0.0546(8) Uani 1 1 d . . .
H15 H 0.1957 -0.0646 0.1439 0.066 Uiso 1 1 calc R U .
C16 C 0.28407(17) -0.07037(7) 0.1055(3) 0.0519(8) Uani 1 1 d . . .
C17 C 0.33946(17) -0.05689(7) 0.0912(3) 0.0526(8) Uani 1 1 d . . .
H17 H 0.3746 -0.0665 0.0693 0.063 Uiso 1 1 calc R U .
C18 C 0.34425(14) -0.02983(6) 0.1082(3) 0.0477(7) Uani 1 1 d . . .
H18 H 0.3826 -0.0212 0.0980 0.057 Uiso 1 1 calc R U .
C19 C 0.2795(2) -0.10013(8) 0.0872(4) 0.0715(12) Uani 1 1 d . . .
H19A H 0.2569 -0.1085 0.1421 0.107 Uiso 1 1 calc R U .
H19B H 0.3208 -0.1077 0.0833 0.107 Uiso 1 1 calc R U .
H19C H 0.2577 -0.1033 0.0244 0.107 Uiso 1 1 calc R U .
C20 C 0.34984(12) 0.02910(5) 0.0002(2) 0.0339(5) Uani 1 1 d . . .
C21 C 0.40395(12) 0.04021(6) -0.0558(2) 0.0348(5) Uani 1 1 d . . .
C22 C 0.39334(16) 0.05549(6) -0.1405(2) 0.0450(7) Uani 1 1 d . . .
H22 H 0.3524 0.0592 -0.1606 0.054 Uiso 1 1 calc R U .
C23 C 0.44194(19) 0.06522(8) -0.1954(3) 0.0585(9) Uani 1 1 d . . .
H23 H 0.4351 0.0763 -0.2515 0.070 Uiso 1 1 calc R U .
C24 C 0.50094(18) 0.05835(9) -0.1666(3) 0.0607(9) Uani 1 1 d . . .
C25 C 0.51305(16) 0.04296(8) -0.0838(3) 0.0531(8) Uani 1 1 d . . .
H25 H 0.5541 0.0385 -0.0662 0.064 Uiso 1 1 calc R U .
C26 C 0.46393(13) 0.03419(6) -0.0269(2) 0.0381(6) Uani 1 1 d . . .
H26 H 0.4711 0.0241 0.0317 0.046 Uiso 1 1 calc R U .
C27 C 0.41765(12) 0.06952(5) 0.1504(2) 0.0319(5) Uani 1 1 d . . .
C28 C 0.39904(13) 0.09089(6) 0.0929(2) 0.0399(6) Uani 1 1 d . . .
H28 H 0.3592 0.0910 0.0640 0.048 Uiso 1 1 calc R U .
C29 C 0.43856(14) 0.11214(6) 0.0773(2) 0.0447(7) Uani 1 1 d . . .
H29 H 0.4250 0.1268 0.0386 0.054 Uiso 1 1 calc R U .
C30 C 0.49701(14) 0.11236(6) 0.1169(2) 0.0403(6) Uani 1 1 d . . .
C31 C 0.51559(13) 0.09077(7) 0.1732(2) 0.0434(7) Uani 1 1 d . . .
H31 H 0.5559 0.0905 0.2003 0.052 Uiso 1 1 calc R U .
C32 C 0.47671(13) 0.06954(6) 0.1909(2) 0.0402(6) Uani 1 1 d . . .
H32 H 0.4902 0.0550 0.2305 0.048 Uiso 1 1 calc R U .
C33 C 0.53956(17) 0.13591(7) 0.0995(3) 0.0565(9) Uani 1 1 d . . .
H33A H 0.5682 0.1375 0.1556 0.085 Uiso 1 1 calc R U .
H33B H 0.5151 0.1522 0.0941 0.085 Uiso 1 1 calc R U .
H33C H 0.5627 0.1332 0.0377 0.085 Uiso 1 1 calc R U .
C34 C 0.37048(16) 0.06017(7) 0.3490(2) 0.0474(7) Uani 1 1 d . . .
C35 C 0.34360(17) 0.08477(7) 0.3579(3) 0.0520(8) Uani 1 1 d . . .
H35 H 0.3146 0.0903 0.3093 0.062 Uiso 1 1 calc R U .
C36 C 0.3580(2) 0.10189(9) 0.4370(3) 0.0660(11) Uani 1 1 d . . .
H36 H 0.3399 0.1190 0.4410 0.079 Uiso 1 1 calc R U .
C37 C 0.3983(3) 0.09355(12) 0.5079(3) 0.0840(15) Uani 1 1 d . . .
C38 C 0.4253(3) 0.06927(15) 0.5010(3) 0.0993(19) Uani 1 1 d . . .
H38 H 0.4536 0.0639 0.5510 0.119 Uiso 1 1 calc R U .
C39 C 0.4120(2) 0.05192(11) 0.4211(3) 0.0742(12) Uani 1 1 d . . .
H39 H 0.4311 0.0350 0.4168 0.089 Uiso 1 1 calc R U .
C40 C 0.3930(5) 0.13449(17) 0.5948(5) 0.140(3) Uani 1 1 d . . .
H40A H 0.4054 0.1439 0.5341 0.210 Uiso 1 1 calc R U .
H40B H 0.4108 0.1434 0.6530 0.210 Uiso 1 1 calc R U .
H40C H 0.3481 0.1345 0.6002 0.210 Uiso 1 1 calc R U .
N1 N 0.35566(12) 0.04351(5) 0.26592(18) 0.0393(5) Uani 1 1 d . . .
N2 N 0.31693(12) -0.02029(5) 0.37680(19) 0.0393(5) Uani 1 1 d . . .
N3 N 0.5535(2) 0.06662(13) -0.2276(4) 0.1068(18) Uani 1 1 d . . .
O1 O 0.40404(10) -0.00464(5) 0.3066(2) 0.0553(6) Uani 1 1 d . . .
O2 O 0.30915(9) 0.01843(4) -0.05154(17) 0.0446(5) Uani 1 1 d . . .
O3 O 0.6046(2) 0.05800(13) -0.2089(4) 0.135(2) Uani 1 1 d . . .
O4 O 0.5427(2) 0.08310(15) -0.2959(4) 0.151(3) Uani 1 1 d . . .
O5 O 0.4141(3) 0.10822(12) 0.5905(3) 0.1371(19) Uani 1 1 d . . .
O6 O 0.5000 0.0000 0.1735(2) 0.0483(7) Uani 1 2 d S T P
Cl1 Cl 0.27380(4) -0.09747(2) 0.60979(8) 0.0683(3) Uani 1 1 d . . .
H2N H 0.2791(18) -0.0170(7) 0.386(3) 0.037(8) Uiso 1 1 d . . .
H1W H 0.5353(19) 0.0004(8) 0.222(3) 0.058(11) Uiso 1 1 d . . .

loop_
_atom_site_aniso_label
_atom_site_aniso_U_11
_atom_site_aniso_U_22
_atom_site_aniso_U_33
_atom_site_aniso_U_23
_atom_site_aniso_U_13
_atom_site_aniso_U_12
C1 0.0312(13) 0.0373(14) 0.0452(16) 0.0059(11) 0.0058(11) -0.0058(11)
C2 0.0286(12) 0.0414(14) 0.0411(15) 0.0040(12) 0.0016(11) -0.0056(10)
C3 0.0244(11) 0.0363(13) 0.0408(14) 0.0063(11) -0.0039(10) -0.0019(9)
C4 0.0272(11) 0.0341(12) 0.0328(13) 0.0064(10) -0.0021(10) -0.0002(9)
C5 0.0417(16) 0.0446(16) 0.0532(18) 0.0082(14) 0.0126(14) 0.0022(12)
C6 0.0359(14) 0.0499(16) 0.0376(15) 0.0074(12) 0.0076(11) -0.0017(12)
C7 0.0383(14) 0.0398(14) 0.0376(14) 0.0027(11) 0.0061(11) 0.0022(11)
C8 0.0356(14) 0.0402(14) 0.0416(15) 0.0036(12) 0.0053(11) 0.0035(11)
C9 0.0457(16) 0.0450(16) 0.0421(16) 0.0085(12) 0.0015(12) -0.0017(13)
C10 0.061(2) 0.0513(19) 0.061(2) 0.0074(16) 0.0054(17) 0.0161(16)
C11 0.070(3) 0.068(2) 0.079(3) 0.017(2) 0.034(2) 0.034(2)
C12 0.058(2) 0.065(2) 0.067(2) 0.0150(18) 0.0297(18) 0.0160(17)
C13 0.0359(14) 0.0407(15) 0.0457(16) 0.0066(12) -0.0002(11) -0.0085(11)
C14 0.0402(15) 0.0504(17) 0.0562(19) 0.0000(15) 0.0059(14) -0.0139(13)
C15 0.0551(19) 0.0519(18) 0.057(2) -0.0008(15) 0.0059(16) -0.0224(15)
C16 0.066(2) 0.0481(17) 0.0422(16) 0.0028(14) -0.0026(15) -0.0096(15)
C17 0.0534(19) 0.0491(18) 0.055(2) 0.0007(15) -0.0013(15) 0.0002(14)
C18 0.0380(15) 0.0473(16) 0.0577(19) 0.0046(15) 0.0034(14) -0.0028(12)
C19 0.101(3) 0.051(2) 0.063(3) -0.0043(18) 0.005(2) -0.014(2)
C20 0.0286(12) 0.0323(12) 0.0407(14) 0.0016(10) -0.0078(10) 0.0025(10)
C21 0.0370(14) 0.0379(13) 0.0296(13) -0.0006(10) -0.0010(10) 0.0014(11)
C22 0.0500(16) 0.0492(16) 0.0357(15) 0.0044(13) -0.0055(13) 0.0069(13)
C23 0.072(2) 0.066(2) 0.0367(16) 0.0154(16) -0.0002(15) -0.0022(18)
C24 0.0530(19) 0.080(3) 0.0487(19) 0.0135(18) 0.0077(15) -0.0115(18)
C25 0.0397(16) 0.071(2) 0.0488(18) 0.0087(16) 0.0006(14) -0.0055(15)
C26 0.0366(14) 0.0420(14) 0.0357(14) 0.0050(11) -0.0009(11) 0.0011(11)
C27 0.0296(12) 0.0365(13) 0.0297(12) 0.0018(10) -0.0006(9) -0.0031(10)
C28 0.0305(13) 0.0462(15) 0.0429(15) 0.0077(12) -0.0049(11) -0.0017(11)
C29 0.0445(16) 0.0411(15) 0.0485(17) 0.0118(13) 0.0017(13) -0.0016(12)
C30 0.0389(14) 0.0402(14) 0.0419(15) -0.0020(12) 0.0040(11) -0.0095(11)
C31 0.0311(13) 0.0522(17) 0.0470(16) -0.0014(13) -0.0067(12) -0.0108(12)
C32 0.0375(14) 0.0404(15) 0.0426(15) 0.0048(12) -0.0119(12) -0.0050(11)
C33 0.0553(19) 0.0530(19) 0.061(2) -0.0008(17) 0.0044(17) -0.0237(15)
C34 0.0564(18) 0.0552(18) 0.0307(13) 0.0049(13) 0.0008(13) -0.0178(15)
C35 0.064(2) 0.0566(19) 0.0350(15) 0.0007(14) 0.0056(14) -0.0162(16)
C36 0.093(3) 0.067(2) 0.0374(18) -0.0031(16) 0.0140(18) -0.026(2)
C37 0.119(4) 0.096(4) 0.037(2) -0.007(2) -0.011(2) -0.027(3)
C38 0.121(5) 0.133(5) 0.044(2) 0.002(3) -0.033(3) -0.018(4)
C39 0.084(3) 0.091(3) 0.048(2) 0.007(2) -0.016(2) -0.005(2)
C40 0.230(9) 0.130(6) 0.060(3) -0.041(4) -0.015(4) -0.051(6)
N1 0.0426(13) 0.0423(13) 0.0328(12) 0.0049(10) 0.0025(9) -0.0128(11)
N2 0.0330(12) 0.0414(13) 0.0435(13) 0.0085(10) 0.0105(10) 0.0031(10)
N3 0.076(3) 0.160(5) 0.084(3) 0.051(3) 0.012(2) -0.027(3)
O1 0.0313(10) 0.0724(16) 0.0623(15) 0.0221(13) 0.0096(10) 0.0013(10)
O2 0.0332(10) 0.0525(12) 0.0481(12) -0.0059(10) -0.0118(9) -0.0028(9)
O3 0.061(2) 0.212(6) 0.132(4) 0.067(4) 0.031(2) -0.012(3)
O4 0.098(3) 0.246(7) 0.110(3) 0.105(4) 0.001(3) -0.056(4)
O5 0.214(5) 0.144(4) 0.053(2) -0.028(2) -0.043(3) -0.026(4)
O6 0.0346(15) 0.071(2) 0.0387(16) 0.000 0.000 0.0032(14)
Cl1 0.0552(5) 0.0703(6) 0.0793(7) 0.0379(5) 0.0130(4) 0.0049(4)

loop_
_atom_type_symbol
_atom_type_description
_atom_type_scat_dispersion_real
_atom_type_scat_dispersion_imag
_atom_type_scat_source
C C 0.0033 0.0016 'International Tables Vol C Tables 4.2.6.8 and 6.1.1.4'
H H 0.0000 0.0000 'International Tables Vol C Tables 4.2.6.8 and 6.1.1.4'
N N 0.0061 0.0033 'International Tables Vol C Tables 4.2.6.8 and 6.1.1.4'
O O 0.0106 0.0060 'International Tables Vol C Tables 4.2.6.8 and 6.1.1.4'
Cl Cl 0.1484 0.1585 'International Tables Vol C Tables 4.2.6.8 and 6.1.1.4'

loop_
_geom_angle_atom_site_label_1
_geom_angle_atom_site_label_2
_geom_angle_atom_site_label_3
_geom_angle
N1 C1 C5 110.7(3)
N1 C1 C6 107.3(2)
C5 C1 C6 114.8(2)
N1 C1 C2 101.5(2)
C5 C1 C2 112.0(2)
C6 C1 C2 109.7(2)
C13 C2 C3 116.3(2)
C13 C2 C1 113.8(2)
C3 C2 C1 103.8(2)
C13 C2 H2 107.5
C3 C2 H2 107.5
C1 C2 H2 107.5
C4 C3 C20 128.7(2)
C4 C3 C2 108.3(2)
C20 C3 C2 122.2(2)
N1 C4 C3 111.9(2)
N1 C4 C27 118.4(2)
C3 C4 C27 129.6(2)
C1 C5 H5A 109.5
C1 C5 H5B 109.5
H5A C5 H5B 109.5
C1 C5 H5C 109.5
H5A C5 H5C 109.5
H5B C5 H5C 109.5
O1 C6 N2 123.4(3)
O1 C6 C1 119.7(3)
N2 C6 C1 116.9(2)
C12 C7 C8 119.5(3)
C12 C7 N2 123.9(3)
C8 C7 N2 116.6(3)
C9 C8 C7 119.5(3)
C9 C8 H8 120.2
C7 C8 H8 120.2
C10 C9 C8 122.3(3)
C10 C9 Cl1 119.1(3)
C8 C9 Cl1 118.6(3)
C9 C10 C11 117.8(3)
C9 C10 H10 121.1
C11 C10 H10 121.1
C12 C11 C10 121.4(3)
C12 C11 H11 119.3
C10 C11 H11 119.3
C11 C12 C7 119.5(3)
C11 C12 H12 120.2
C7 C12 H12 120.2
C18 C13 C14 117.2(3)
C18 C13 C2 122.9(3)
C14 C13 C2 120.0(3)
C15 C14 C13 120.8(3)
C15 C14 H14 119.6
C13 C14 H14 119.6
C16 C15 C14 121.7(3)
C16 C15 H15 119.2
C14 C15 H15 119.2
C15 C16 C17 117.9(3)
C15 C16 C19 121.3(3)
C17 C16 C19 120.8(4)
C18 C17 C16 121.3(3)
C18 C17 H17 119.3
C16 C17 H17 119.3
C17 C18 C13 121.1(3)
C17 C18 H18 119.4
C13 C18 H18 119.4
C16 C19 H19A 109.5
C16 C19 H19B 109.5
H19A C19 H19B 109.5
C16 C19 H19C 109.5
H19A C19 H19C 109.5
H19B C19 H19C 109.5
O2 C20 C3 121.5(3)
O2 C20 C21 116.0(3)
C3 C20 C21 122.5(2)
C22 C21 C26 120.1(3)
C22 C21 C20 118.9(3)
C26 C21 C20 120.9(2)
C23 C22 C21 120.4(3)
C23 C22 H22 119.8
C21 C22 H22 119.8
C22 C23 C24 118.3(3)
C22 C23 H23 120.9
C24 C23 H23 120.9
C25 C24 C23 122.8(3)
C25 C24 N3 117.3(4)
C23 C24 N3 119.8(4)
C24 C25 C26 118.3(3)
C24 C25 H25 120.8
C26 C25 H25 120.8
C25 C26 C21 120.0(3)
C25 C26 H26 120.0
C21 C26 H26 120.0
C28 C27 C32 119.1(2)
C28 C27 C4 120.2(2)
C32 C27 C4 120.7(2)
C27 C28 C29 120.1(3)
C27 C28 H28 120.0
C29 C28 H28 120.0
C30 C29 C28 121.4(3)
C30 C29 H29 119.3
C28 C29 H29 119.3
C29 C30 C31 118.3(3)
C29 C30 C33 120.6(3)
C31 C30 C33 121.1(3)
C32 C31 C30 121.4(3)
C32 C31 H31 119.3
C30 C31 H31 119.3
C31 C32 C27 119.8(3)
C31 C32 H32 120.1
C27 C32 H32 120.1
C30 C33 H33A 109.5
C30 C33 H33B 109.5
H33A C33 H33B 109.5
C30 C33 H33C 109.5
H33A C33 H33C 109.5
H33B C33 H33C 109.5
C35 C34 C39 119.1(4)
C35 C34 N1 119.9(3)
C39 C34 N1 121.0(4)
C34 C35 C36 121.6(4)
C34 C35 H35 119.2
C36 C35 H35 119.2
C37 C36 C35 118.9(5)
C37 C36 H36 120.5
C35 C36 H36 120.5
C38 C37 C36 120.6(4)
C38 C37 O5 115.4(5)
C36 C37 O5 124.0(6)
C37 C38 C39 121.2(5)
C37 C38 H38 119.4
C39 C38 H38 119.4
C34 C39 C38 118.5(5)
C34 C39 H39 120.7
C38 C39 H39 120.7
O5 C40 H40A 109.5
O5 C40 H40B 109.5
H40A C40 H40B 109.5
O5 C40 H40C 109.5
H40A C40 H40C 109.5
H40B C40 H40C 109.5
C4 N1 C34 125.6(2)
C4 N1 C1 112.8(2)
C34 N1 C1 121.4(2)
C6 N2 C7 126.2(3)
C6 N2 H2N 117(2)
C7 N2 H2N 117(2)
O3 N3 O4 123.7(5)
O3 N3 C24 119.7(4)
O4 N3 C24 116.6(5)
C37 O5 C40 117.2(5)

loop_
_geom_bond_atom_site_label_1
_geom_bond_atom_site_label_2
_geom_bond_distance
C1 N1 1.487(4)
C1 C5 1.524(4)
C1 C6 1.551(4)
C1 C2 1.584(4)
C2 C13 1.511(4)
C2 C3 1.522(4)
C2 H2 1.0000
C3 C4 1.387(4)
C3 C20 1.417(4)
C4 N1 1.349(4)
C4 C27 1.486(4)
C5 H5A 0.9800
C5 H5B 0.9800
C5 H5C 0.9800
C6 O1 1.220(4)
C6 N2 1.344(4)
C7 C12 1.389(5)
C7 C8 1.390(4)
C7 N2 1.418(4)
C8 C9 1.377(4)
C8 H8 0.9500
C9 C10 1.372(5)
C9 Cl1 1.743(3)
C10 C11 1.391(6)
C10 H10 0.9500
C11 C12 1.387(6)
C11 H11 0.9500
C12 H12 0.9500
C13 C18 1.398(5)
C13 C14 1.403(4)
C14 C15 1.395(5)
C14 H14 0.9500
C15 C16 1.370(6)
C15 H15 0.9500
C16 C17 1.396(5)
C16 C19 1.520(5)
C17 C18 1.384(5)
C17 H17 0.9500
C18 H18 0.9500
C19 H19A 0.9800
C19 H19B 0.9800
C19 H19C 0.9800
C20 O2 1.246(3)
C20 C21 1.504(4)
C21 C22 1.392(4)
C21 C26 1.395(4)
C22 C23 1.378(5)
C22 H22 0.9500
C23 C24 1.384(6)
C23 H23 0.9500
C24 C25 1.380(6)
C24 N3 1.466(5)
C25 C26 1.385(5)
C25 H25 0.9500
C26 H26 0.9500
C27 C28 1.384(4)
C27 C32 1.395(4)
C28 C29 1.387(4)
C28 H28 0.9500
C29 C30 1.378(4)
C29 H29 0.9500
C30 C31 1.383(5)
C30 C33 1.522(4)
C31 C32 1.383(4)
C31 H31 0.9500
C32 H32 0.9500
C33 H33A 0.9800
C33 H33B 0.9800
C33 H33C 0.9800
C34 C35 1.374(5)
C34 C39 1.387(5)
C34 N1 1.432(4)
C35 C36 1.402(5)
C35 H35 0.9500
C36 C37 1.360(7)
C36 H36 0.9500
C37 C38 1.358(9)
C37 O5 1.376(6)
C38 C39 1.413(7)
C38 H38 0.9500
C39 H39 0.9500
C40 O5 1.400(10)
C40 H40A 0.9800
C40 H40B 0.9800
C40 H40C 0.9800
N2 H2N 0.85(4)
N3 O3 1.219(7)
N3 O4 1.258(7)
O6 H1W 1.00(4)

loop_
_geom_hbond_atom_site_label_D
_geom_hbond_atom_site_label_H
_geom_hbond_atom_site_label_A
_geom_hbond_distance_DH
_geom_hbond_distance_HA
_geom_hbond_distance_DA
_geom_hbond_angle_DHA
_geom_hbond_site_symmetry_A
N2 H2N O2 0.85(4) 2.10(4) 2.908(3) 160(3) 10
O6 H1W O1 1.00(4) 1.76(4) 2.757(3) 174(4) 2_655

loop_
_geom_torsion_atom_site_label_1
_geom_torsion_atom_site_label_2
_geom_torsion_atom_site_label_3
_geom_torsion_atom_site_label_4
_geom_torsion
N1 C1 C2 C13 140.1(2)
C5 C1 C2 C13 -101.9(3)
C6 C1 C2 C13 26.8(3)
N1 C1 C2 C3 12.7(3)
C5 C1 C2 C3 130.8(2)
C6 C1 C2 C3 -100.5(2)
C13 C2 C3 C4 -137.2(3)
C1 C2 C3 C4 -11.4(3)
C13 C2 C3 C20 51.5(4)
C1 C2 C3 C20 177.3(2)
C20 C3 C4 N1 175.7(3)
C2 C3 C4 N1 5.2(3)
C20 C3 C4 C27 0.5(5)
C2 C3 C4 C27 -170.0(3)
N1 C1 C6 O1 -29.8(4)
C5 C1 C6 O1 -153.3(3)
C2 C1 C6 O1 79.6(4)
N1 C1 C6 N2 152.0(3)
C5 C1 C6 N2 28.6(4)
C2 C1 C6 N2 -98.6(3)
C12 C7 C8 C9 0.0(5)
N2 C7 C8 C9 178.7(3)
C7 C8 C9 C10 0.5(5)
C7 C8 C9 Cl1 -179.7(2)
C8 C9 C10 C11 -1.1(6)
Cl1 C9 C10 C11 179.1(3)
C9 C10 C11 C12 1.2(7)
C10 C11 C12 C7 -0.8(8)
C8 C7 C12 C11 0.1(6)
N2 C7 C12 C11 -178.4(4)
C3 C2 C13 C18 29.2(4)
C1 C2 C13 C18 -91.4(4)
C3 C2 C13 C14 -151.6(3)
C1 C2 C13 C14 87.9(4)
C18 C13 C14 C15 2.0(5)
C2 C13 C14 C15 -177.3(3)
C13 C14 C15 C16 -0.8(6)
C14 C15 C16 C17 -1.0(6)
C14 C15 C16 C19 -179.8(4)
C15 C16 C17 C18 1.5(6)
C19 C16 C17 C18 -179.7(4)
C16 C17 C18 C13 -0.2(6)
C14 C13 C18 C17 -1.6(5)
C2 C13 C18 C17 177.7(3)
C4 C3 C20 O2 -158.5(3)
C2 C3 C20 O2 10.9(4)
C4 C3 C20 C21 22.7(4)
C2 C3 C20 C21 -167.9(2)
O2 C20 C21 C22 46.0(4)
C3 C20 C21 C22 -135.1(3)
O2 C20 C21 C26 -130.5(3)
C3 C20 C21 C26 48.4(4)
C26 C21 C22 C23 -1.3(5)
C20 C21 C22 C23 -177.8(3)
C21 C22 C23 C24 3.0(6)
C22 C23 C24 C25 -2.2(7)
C22 C23 C24 N3 175.3(5)
C23 C24 C25 C26 -0.4(7)
N3 C24 C25 C26 -177.9(4)
C24 C25 C26 C21 2.1(5)
C22 C21 C26 C25 -1.3(5)
C20 C21 C26 C25 175.1(3)
N1 C4 C27 C28 -114.0(3)
C3 C4 C27 C28 60.9(4)
N1 C4 C27 C32 64.1(4)
C3 C4 C27 C32 -121.0(3)
C32 C27 C28 C29 -1.0(5)
C4 C27 C28 C29 177.1(3)
C27 C28 C29 C30 1.1(5)
C28 C29 C30 C31 -0.2(5)
C28 C29 C30 C33 -179.6(3)
C29 C30 C31 C32 -0.7(5)
C33 C30 C31 C32 178.7(3)
C30 C31 C32 C27 0.8(5)
C28 C27 C32 C31 0.1(5)
C4 C27 C32 C31 -178.0(3)
C39 C34 C35 C36 1.2(5)
N1 C34 C35 C36 -178.5(3)
C34 C35 C36 C37 -1.8(6)
C35 C36 C37 C38 1.4(8)
C35 C36 C37 O5 -177.5(5)
C36 C37 C38 C39 -0.5(9)
O5 C37 C38 C39 178.5(5)
C35 C34 C39 C38 -0.2(6)
N1 C34 C39 C38 179.5(4)
C37 C38 C39 C34 -0.1(8)
C3 C4 N1 C34 -171.3(3)
C27 C4 N1 C34 4.5(4)
C3 C4 N1 C1 4.1(3)
C27 C4 N1 C1 179.9(2)
C35 C34 N1 C4 72.8(4)
C39 C34 N1 C4 -106.9(4)
C35 C34 N1 C1 -102.2(4)
C39 C34 N1 C1 78.1(4)
C5 C1 N1 C4 -129.8(3)
C6 C1 N1 C4 104.2(3)
C2 C1 N1 C4 -10.8(3)
C5 C1 N1 C34 45.8(4)
C6 C1 N1 C34 -80.2(3)
C2 C1 N1 C34 164.8(3)
O1 C6 N2 C7 -6.7(5)
C1 C6 N2 C7 171.3(3)
C12 C7 N2 C6 -13.3(5)
C8 C7 N2 C6 168.1(3)
C25 C24 N3 O3 6.2(9)
C23 C24 N3 O3 -171.4(6)
C25 C24 N3 O4 -172.0(6)
C23 C24 N3 O4 10.4(8)
C38 C37 O5 C40 172.9(7)
C36 C37 O5 C40 -8.1(10)

loop_
_platon_squeeze_void_nr
_platon_squeeze_void_average_x
_platon_squeeze_void_average_y
_platon_squeeze_void_average_z
_platon_squeeze_void_volume
_platon_squeeze_void_count_electrons
1 0.000 0.000 0.135 152.5 13.3
2 0.750 0.250 -0.115 152.5 20.4
3 0.500 0.500 0.135 152.5 13.3
4 0.250 0.750 -0.115 152.5 20.4
5 0.250 0.250 0.385 152.5 20.4
6 0.750 0.750 0.385 152.5 20.4
7 0.500 0.000 0.635 152.5 13.3
8 1.000 0.500 0.635 152.5 13.3
